data_7202126
loop_
_publ_author_name
'Kong, Xiang-Jian'
'Ren, Yan-Ping'
'Long, La-Sheng'
'Huang, Rong-Bin'
'Zheng, Lan-Sun'
'Kurmoo, Mohamedally'

_publ_section_title
;
 Influence of reaction conditions on the channel shape of 3d-4f
 heterometallic metal--organic framework
;
_journal_issue 10
_journal_name_full CrystEngComm
_journal_page_first 1309
_journal_paper_doi 10.1039/b804966a
_journal_volume 10
_journal_year 2008
_chemical_formula_sum 'C18 H24 N4 Ni2 O22 Pr2'
_chemical_formula_weight 1047.65
_chemical_name_systematic
;
?
;
_space_group_IT_number 2
_symmetry_cell_setting triclinic
_symmetry_space_group_name_Hall '-P 1'
_symmetry_space_group_name_H-M 'P -1'
_atom_sites_solution_hydrogens geom
_atom_sites_solution_primary direct
_atom_sites_solution_secondary difmap
_audit_creation_method SHELXL-97
_cell_angle_alpha 75.026(6)
_cell_angle_beta 87.787(6)
_cell_angle_gamma 85.779(6)
_cell_formula_units_Z 1
_cell_length_a 7.153(2)
_cell_length_b 8.569(3)
_cell_length_c 12.570(4)
_cell_measurement_reflns_used 2947
_cell_measurement_temperature 298(2)
_cell_measurement_theta_max 28.268
_cell_measurement_theta_min 2.466
_cell_volume 742.1(4)
_computing_cell_refinement 'SHELXTL-Plus (Sheldrick, 1990)'
_computing_data_collection 'SHELXTL-Plus (Sheldrick, 1990)'
_computing_data_reduction 'SHELXTL-Plus (Sheldrick, 1990)'
_computing_molecular_graphics 'SHELXTL V.5.0 (Sheldrick, 1997)'
_computing_publication_material 'SHELXL-97 (Sheldrick, 1997)'
_computing_structure_refinement 'SHELXL-97 (Sheldrick, 1997)'
_computing_structure_solution 'SHELXS-97 (Sheldrick, 1990)'
_diffrn_ambient_temperature 298(2)
_diffrn_measured_fraction_theta_full 0.924
_diffrn_measured_fraction_theta_max 0.924
_diffrn_measurement_device_type 'Bruker Smart Apex CCD area detector'
_diffrn_measurement_method 'phi and omega scans'
_diffrn_radiation_monochromator graphite
_diffrn_radiation_source 'fine-focus sealed tube'
_diffrn_radiation_type MoK\a
_diffrn_radiation_wavelength 0.71073
_diffrn_reflns_av_R_equivalents 0.0302
_diffrn_reflns_av_sigmaI/netI 0.0566
_diffrn_reflns_limit_h_max 8
_diffrn_reflns_limit_h_min -8
_diffrn_reflns_limit_k_max 10
_diffrn_reflns_limit_k_min -10
_diffrn_reflns_limit_l_max 14
_diffrn_reflns_limit_l_min -12
_diffrn_reflns_number 3141
_diffrn_reflns_theta_full 25.00
_diffrn_reflns_theta_max 25.00
_diffrn_reflns_theta_min 1.68
_exptl_absorpt_coefficient_mu 4.575
_exptl_absorpt_correction_T_max 0.8382
_exptl_absorpt_correction_T_min 0.4467
_exptl_absorpt_correction_type multi-scan
_exptl_absorpt_process_details sadabs
_exptl_crystal_colour blue
_exptl_crystal_density_diffrn 2.344
_exptl_crystal_density_meas ?
_exptl_crystal_density_method .
_exptl_crystal_description stick
_exptl_crystal_F_000 510
_exptl_crystal_size_max 0.21
_exptl_crystal_size_mid 0.06
_exptl_crystal_size_min 0.04
_refine_diff_density_max 3.067
_refine_diff_density_min -2.512
_refine_diff_density_rms 0.249
_refine_ls_extinction_method none
_refine_ls_goodness_of_fit_ref 1.075
_refine_ls_hydrogen_treatment constr
_refine_ls_matrix_type full
_refine_ls_number_parameters 220
_refine_ls_number_reflns 2411
_refine_ls_number_restraints 0
_refine_ls_restrained_S_all 1.075
_refine_ls_R_factor_all 0.0576
_refine_ls_R_factor_gt 0.0531
_refine_ls_shift/su_max 0.001
_refine_ls_shift/su_mean 0.000
_refine_ls_structure_factor_coef Fsqd
_refine_ls_weighting_details 'calc w=1/[\s^2^(Fo^2^)+(0.0916P)^2^+1.4296P] where P=(Fo^2^+2Fc^2^)/3'
_refine_ls_weighting_scheme calc
_refine_ls_wR_factor_gt 0.1329
_refine_ls_wR_factor_ref 0.1360
_reflns_number_gt 2200
_reflns_number_total 2411
_reflns_threshold_expression >2sigma(I)
_cod_data_source_file b804966a.txt
_cod_data_source_block complex5a
_cod_original_cell_volume 742.2(4)
_cod_original_sg_symbol_H-M p-1
_cod_database_code 7202126

loop_
_symmetry_equiv_pos_as_xyz
'x, y, z'
'-x, -y, -z'

loop_
_atom_site_label
_atom_site_type_symbol
_atom_site_fract_x
_atom_site_fract_y
_atom_site_fract_z
_atom_site_U_iso_or_equiv
_atom_site_adp_type
_atom_site_occupancy
_atom_site_symmetry_multiplicity
_atom_site_calc_flag
_atom_site_refinement_flags
_atom_site_disorder_assembly
_atom_site_disorder_group
Pr1 Pr 0.20721(6) 0.06611(6) 0.68689(3) 0.0156(2) Uani 1 1 d . . .
Ni1 Ni -0.5000 0.0000 1.0000 0.0158(4) Uani 1 2 d S . .
Ni2 Ni -0.5000 0.5000 0.5000 0.0158(4) Uani 1 2 d S . .
O1 O -0.0435(10) 0.0636(10) 0.8091(6) 0.0406(19) Uani 1 1 d . . .
O2 O -0.2915(9) 0.1119(8) 0.9051(5) 0.0255(14) Uani 1 1 d . . .
C1 C -0.1827(15) -0.1591(14) 0.9190(10) 0.043(3) Uani 1 1 d . . .
H1A H -0.1798 -0.2093 0.8580 0.051 Uiso 1 1 calc R . .
H1B H -0.0726 -0.2009 0.9628 0.051 Uiso 1 1 calc R . .
C2 C -0.1766(13) 0.0179(13) 0.8755(7) 0.028(2) Uani 1 1 d . . .
N1 N -0.3505(10) -0.2023(9) 0.9866(5) 0.0202(16) Uani 1 1 d . . .
H1C H -0.3159 -0.2614 1.0549 0.024 Uiso 1 1 calc R . .
C3 C -0.4823(14) -0.2914(11) 0.9423(8) 0.029(2) Uani 1 1 d . . .
H3A H -0.5521 -0.3586 1.0025 0.035 Uiso 1 1 calc R . .
H3B H -0.4133 -0.3616 0.9031 0.035 Uiso 1 1 calc R . .
C4 C -0.6137(13) -0.1786(11) 0.8670(7) 0.022(2) Uani 1 1 d . . .
O3 O -0.7187(10) -0.2290(8) 0.8102(6) 0.0324(16) Uani 1 1 d . . .
O4 O -0.6162(9) -0.0301(8) 0.8619(5) 0.0243(14) Uani 1 1 d . . .
O5 O -0.0138(9) 0.2480(9) 0.5783(5) 0.0344(17) Uani 1 1 d . . .
O6 O -0.2665(9) 0.3538(8) 0.4904(5) 0.0251(14) Uani 1 1 d . . .
C5 C -0.1930(13) 0.4396(14) 0.6459(8) 0.033(2) Uani 1 1 d . . .
H5A H -0.1859 0.3686 0.7197 0.040 Uiso 1 1 calc R . .
H5B H -0.0936 0.5133 0.6373 0.040 Uiso 1 1 calc R . .
C6 C -0.1598(12) 0.3408(12) 0.5660(7) 0.023(2) Uani 1 1 d . . .
N2 N -0.3724(10) 0.5333(9) 0.6351(5) 0.0172(15) Uani 1 1 d . . .
H2A H -0.3537 0.6401 0.6253 0.021 Uiso 1 1 calc R . .
C7 C -0.5057(13) 0.4829(12) 0.7235(7) 0.024(2) Uani 1 1 d . . .
H7A H -0.5855 0.5765 0.7303 0.028 Uiso 1 1 calc R . .
H7B H -0.4385 0.4421 0.7917 0.028 Uiso 1 1 calc R . .
C8 C -0.6241(12) 0.3580(10) 0.7091(7) 0.0177(18) Uani 1 1 d . . .
O7 O -0.6069(9) 0.3165(8) 0.6198(5) 0.0245(14) Uani 1 1 d . . .
O8 O -0.7354(9) 0.2951(8) 0.7816(5) 0.0281(15) Uani 1 1 d . . .
C9 C 0.5667(12) -0.0440(11) 0.5453(7) 0.0209(19) Uani 1 1 d . . .
O9 O 0.5130(10) -0.0588(9) 0.6406(5) 0.0355(18) Uani 1 1 d . . .
O10 O 0.7178(9) -0.1024(8) 0.5146(5) 0.0273(15) Uani 1 1 d . . .
O1W O 0.0418(11) -0.1374(9) 0.6256(6) 0.0374(18) Uani 1 1 d . . .
H1WA H 0.0706 -0.2188 0.6767 0.045 Uiso 1 1 d R . .
H1WB H -0.0748 -0.1459 0.6266 0.045 Uiso 1 1 d R . .

loop_
_atom_site_aniso_label
_atom_site_aniso_U_11
_atom_site_aniso_U_22
_atom_site_aniso_U_33
_atom_site_aniso_U_23
_atom_site_aniso_U_13
_atom_site_aniso_U_12
Pr1 0.0106(3) 0.0223(3) 0.0119(3) -0.00253(19) 0.00070(17) 0.00433(18)
Ni1 0.0131(8) 0.0208(8) 0.0124(7) -0.0034(6) 0.0028(6) 0.0023(6)
Ni2 0.0121(8) 0.0195(8) 0.0131(7) -0.0007(6) -0.0023(6) 0.0054(6)
O1 0.024(4) 0.050(5) 0.044(4) -0.007(4) 0.024(3) -0.005(3)
O2 0.023(3) 0.026(3) 0.024(3) -0.003(3) 0.013(3) 0.002(3)
C1 0.030(6) 0.045(7) 0.046(6) -0.005(5) 0.020(5) 0.007(5)
C2 0.021(5) 0.043(6) 0.017(4) -0.005(4) 0.006(4) 0.003(4)
N1 0.021(4) 0.024(4) 0.011(3) 0.003(3) -0.002(3) 0.003(3)
C3 0.036(6) 0.020(5) 0.028(5) -0.002(4) -0.008(4) 0.005(4)
C4 0.029(5) 0.021(5) 0.010(4) 0.002(3) 0.000(4) 0.009(4)
O3 0.036(4) 0.031(4) 0.033(4) -0.012(3) -0.011(3) -0.004(3)
O4 0.032(4) 0.021(3) 0.018(3) -0.002(2) -0.004(3) 0.006(3)
O5 0.019(4) 0.052(5) 0.029(4) -0.011(3) -0.005(3) 0.021(3)
O6 0.025(4) 0.029(4) 0.021(3) -0.009(3) -0.003(3) 0.006(3)
C5 0.014(5) 0.050(7) 0.033(5) -0.009(5) -0.007(4) 0.012(4)
C6 0.014(4) 0.034(5) 0.016(4) -0.001(4) 0.003(3) 0.009(4)
N2 0.015(4) 0.017(4) 0.019(3) -0.004(3) -0.003(3) 0.006(3)
C7 0.022(5) 0.031(5) 0.019(4) -0.008(4) -0.002(4) 0.001(4)
C8 0.014(4) 0.017(4) 0.021(4) -0.003(3) -0.005(3) 0.004(3)
O7 0.031(4) 0.028(3) 0.015(3) -0.005(3) 0.002(3) -0.008(3)
O8 0.029(4) 0.028(4) 0.024(3) 0.000(3) 0.004(3) -0.005(3)
C9 0.014(4) 0.025(5) 0.017(4) 0.003(4) 0.004(4) 0.005(4)
O9 0.027(4) 0.054(5) 0.021(4) -0.008(3) 0.003(3) 0.019(3)
O10 0.024(4) 0.035(4) 0.024(3) -0.013(3) -0.002(3) 0.011(3)
O1W 0.039(4) 0.045(5) 0.032(4) -0.010(3) -0.011(3) -0.016(3)

loop_
_atom_type_symbol
_atom_type_description
_atom_type_scat_dispersion_real
_atom_type_scat_dispersion_imag
_atom_type_scat_source
C C 0.0033 0.0016 'International Tables Vol C Tables 4.2.6.8 and 6.1.1.4'
H H 0.0000 0.0000 'International Tables Vol C Tables 4.2.6.8 and 6.1.1.4'
N N 0.0061 0.0033 'International Tables Vol C Tables 4.2.6.8 and 6.1.1.4'
O O 0.0106 0.0060 'International Tables Vol C Tables 4.2.6.8 and 6.1.1.4'
Ni Ni 0.3393 1.1124 'International Tables Vol C Tables 4.2.6.8 and 6.1.1.4'
Pr Pr -0.2180 2.8214 'International Tables Vol C Tables 4.2.6.8 and 6.1.1.4'

loop_
_geom_angle_atom_site_label_1
_geom_angle_atom_site_label_2
_geom_angle_atom_site_label_3
_geom_angle
_geom_angle_site_symmetry_1
_geom_angle_site_symmetry_3
_geom_angle_publ_flag
O1 Pr1 O5 78.0(3) . . ?
O1 Pr1 O1W 85.0(3) . . ?
O5 Pr1 O1W 83.2(3) . . ?
O1 Pr1 O9 148.8(3) . . ?
O5 Pr1 O9 132.0(2) . . ?
O1W Pr1 O9 90.2(3) . . ?
O1 Pr1 O4 81.8(2) . 1_655 ?
O5 Pr1 O4 150.0(2) . 1_655 ?
O1W Pr1 O4 117.1(2) . 1_655 ?
O9 Pr1 O4 73.0(2) . 1_655 ?
O1 Pr1 O10 141.6(2) . 2_656 ?
O5 Pr1 O10 68.9(2) . 2_656 ?
O1W Pr1 O10 72.6(2) . 2_656 ?
O9 Pr1 O10 63.8(2) . 2_656 ?
O4 Pr1 O10 136.0(2) 1_655 2_656 ?
O1 Pr1 O7 120.8(2) . 1_655 ?
O5 Pr1 O7 78.6(2) . 1_655 ?
O1W Pr1 O7 143.7(2) . 1_655 ?
O9 Pr1 O7 79.5(2) . 1_655 ?
O4 Pr1 O7 93.2(2) 1_655 1_655 ?
O10 Pr1 O7 71.7(2) 2_656 1_655 ?
O1 Pr1 O8 75.6(2) . 1_655 ?
O5 Pr1 O8 87.2(2) . 1_655 ?
O1W Pr1 O8 159.7(2) . 1_655 ?
O9 Pr1 O8 109.4(2) . 1_655 ?
O4 Pr1 O8 66.2(2) 1_655 1_655 ?
O10 Pr1 O8 120.2(2) 2_656 1_655 ?
O7 Pr1 O8 49.75(19) 1_655 1_655 ?
O1 Pr1 O3 83.1(3) . 1_655 ?
O5 Pr1 O3 146.6(2) . 1_655 ?
O1W Pr1 O3 67.8(2) . 1_655 ?
O9 Pr1 O3 66.6(2) . 1_655 ?
O4 Pr1 O3 49.7(2) 1_655 1_655 ?
O10 Pr1 O3 114.6(2) 2_656 1_655 ?
O7 Pr1 O3 134.8(2) 1_655 1_655 ?
O8 Pr1 O3 114.5(2) 1_655 1_655 ?
O1 Pr1 C4 85.1(3) . 1_655 ?
O5 Pr1 C4 162.9(2) . 1_655 ?
O1W Pr1 C4 92.6(3) . 1_655 ?
O9 Pr1 C4 64.3(2) . 1_655 ?
O4 Pr1 C4 25.3(2) 1_655 1_655 ?
O10 Pr1 C4 125.6(2) 2_656 1_655 ?
O7 Pr1 C4 113.1(2) 1_655 1_655 ?
O8 Pr1 C4 91.3(2) 1_655 1_655 ?
O3 Pr1 C4 24.8(2) 1_655 1_655 ?
O1 Pr1 C8 99.1(3) . 1_655 ?
O5 Pr1 C8 84.9(3) . 1_655 ?
O1W Pr1 C8 166.4(2) . 1_655 ?
O9 Pr1 C8 92.7(3) . 1_655 ?
O4 Pr1 C8 76.5(2) 1_655 1_655 ?
O10 Pr1 C8 96.9(2) 2_656 1_655 ?
O7 Pr1 C8 25.3(2) 1_655 1_655 ?
O8 Pr1 C8 24.7(2) 1_655 1_655 ?
O3 Pr1 C8 125.5(2) 1_655 1_655 ?
C4 Pr1 C8 100.7(2) 1_655 1_655 ?
N1 Ni1 N1 180.000(2) 2_457 . ?
N1 Ni1 O2 83.6(3) 2_457 2_457 ?
N1 Ni1 O2 96.4(3) . 2_457 ?
N1 Ni1 O2 96.4(3) 2_457 . ?
N1 Ni1 O2 83.6(3) . . ?
O2 Ni1 O2 180.0 2_457 . ?
N1 Ni1 O4 80.7(3) 2_457 2_457 ?
N1 Ni1 O4 99.3(3) . 2_457 ?
O2 Ni1 O4 88.8(3) 2_457 2_457 ?
O2 Ni1 O4 91.2(3) . 2_457 ?
N1 Ni1 O4 99.3(3) 2_457 . ?
N1 Ni1 O4 80.7(3) . . ?
O2 Ni1 O4 91.2(3) 2_457 . ?
O2 Ni1 O4 88.8(3) . . ?
O4 Ni1 O4 180.000(1) 2_457 . ?
O6 Ni2 O6 180.000(1) 2_466 . ?
O6 Ni2 O7 90.7(3) 2_466 . ?
O6 Ni2 O7 89.3(3) . . ?
O6 Ni2 O7 89.3(3) 2_466 2_466 ?
O6 Ni2 O7 90.7(3) . 2_466 ?
O7 Ni2 O7 180.0(3) . 2_466 ?
O6 Ni2 N2 96.3(3) 2_466 . ?
O6 Ni2 N2 83.7(3) . . ?
O7 Ni2 N2 80.2(3) . . ?
O7 Ni2 N2 99.8(3) 2_466 . ?
O6 Ni2 N2 83.7(3) 2_466 2_466 ?
O6 Ni2 N2 96.3(3) . 2_466 ?
O7 Ni2 N2 99.8(3) . 2_466 ?
O7 Ni2 N2 80.2(3) 2_466 2_466 ?
N2 Ni2 N2 180.000(1) . 2_466 ?
C2 O1 Pr1 162.6(8) . . ?
C2 O2 Ni1 113.0(6) . . ?
N1 C1 C2 111.9(8) . . ?
N1 C1 H1A 109.2 . . ?
C2 C1 H1A 109.2 . . ?
N1 C1 H1B 109.2 . . ?
C2 C1 H1B 109.2 . . ?
H1A C1 H1B 107.9 . . ?
O2 C2 O1 123.1(10) . . ?
O2 C2 C1 121.5(8) . . ?
O1 C2 C1 115.4(9) . . ?
C1 N1 C3 115.3(8) . . ?
C1 N1 Ni1 109.6(6) . . ?
C3 N1 Ni1 104.4(6) . . ?
C1 N1 H1C 109.1 . . ?
C3 N1 H1C 109.1 . . ?
Ni1 N1 H1C 109.1 . . ?
N1 C3 C4 110.7(8) . . ?
N1 C3 H3A 109.5 . . ?
C4 C3 H3A 109.5 . . ?
N1 C3 H3B 109.5 . . ?
C4 C3 H3B 109.5 . . ?
H3A C3 H3B 108.1 . . ?
O3 C4 O4 120.6(8) . . ?
O3 C4 C3 120.6(8) . . ?
O4 C4 C3 118.8(8) . . ?
O3 C4 Pr1 64.2(5) . 1_455 ?
O4 C4 Pr1 58.1(4) . 1_455 ?
C3 C4 Pr1 166.3(7) . 1_455 ?
C4 O3 Pr1 91.0(5) . 1_455 ?
C4 O4 Ni1 109.2(5) . . ?
C4 O4 Pr1 96.6(5) . 1_455 ?
Ni1 O4 Pr1 153.8(3) . 1_455 ?
C6 O5 Pr1 152.6(6) . . ?
C6 O6 Ni2 113.1(6) . . ?
N2 C5 C6 114.4(8) . . ?
N2 C5 H5A 108.7 . . ?
C6 C5 H5A 108.7 . . ?
N2 C5 H5B 108.7 . . ?
C6 C5 H5B 108.7 . . ?
H5A C5 H5B 107.6 . . ?
O6 C6 O5 122.6(9) . . ?
O6 C6 C5 121.0(8) . . ?
O5 C6 C5 116.3(8) . . ?
C7 N2 C5 115.7(7) . . ?
C7 N2 Ni2 104.0(5) . . ?
C5 N2 Ni2 107.4(6) . . ?
C7 N2 H2A 109.8 . . ?
C5 N2 H2A 109.8 . . ?
Ni2 N2 H2A 109.8 . . ?
N2 C7 C8 114.0(7) . . ?
N2 C7 H7A 108.7 . . ?
C8 C7 H7A 108.7 . . ?
N2 C7 H7B 108.7 . . ?
C8 C7 H7B 108.7 . . ?
H7A C7 H7B 107.6 . . ?
O8 C8 O7 121.1(8) . . ?
O8 C8 C7 121.3(8) . . ?
O7 C8 C7 117.6(7) . . ?
O8 C8 Pr1 62.5(5) . 1_455 ?
O7 C8 Pr1 59.7(4) . 1_455 ?
C7 C8 Pr1 168.7(6) . 1_455 ?
C8 O7 Ni2 109.5(6) . . ?
C8 O7 Pr1 94.9(5) . 1_455 ?
Ni2 O7 Pr1 153.3(3) . 1_455 ?
C8 O8 Pr1 92.8(5) . 1_455 ?
O9 C9 O10 126.1(8) . . ?
O9 C9 C9 117.7(9) . 2_656 ?
O10 C9 C9 116.1(9) . 2_656 ?
C9 O9 Pr1 121.8(6) . . ?
C9 O10 Pr1 120.5(5) . 2_656 ?
Pr1 O1W H1WA 99.1 . . ?
Pr1 O1W H1WB 127.0 . . ?
H1WA O1W H1WB 98.6 . . ?

loop_
_geom_bond_atom_site_label_1
_geom_bond_atom_site_label_2
_geom_bond_distance
_geom_bond_site_symmetry_2
_geom_bond_publ_flag
Pr1 O1 2.313(6) . ?
Pr1 O5 2.344(6) . ?
Pr1 O1W 2.470(7) . ?
Pr1 O9 2.479(6) . ?
Pr1 O4 2.497(6) 1_655 ?
Pr1 O10 2.512(6) 2_656 ?
Pr1 O7 2.545(6) 1_655 ?
Pr1 O8 2.608(7) 1_655 ?
Pr1 O3 2.630(7) 1_655 ?
Pr1 C4 2.922(8) 1_655 ?
Pr1 C8 2.936(9) 1_655 ?
Ni1 N1 2.010(7) 2_457 ?
Ni1 N1 2.010(7) . ?
Ni1 O2 2.013(6) 2_457 ?
Ni1 O2 2.013(6) . ?
Ni1 O4 2.037(6) 2_457 ?
Ni1 O4 2.037(6) . ?
Ni2 O6 2.031(6) 2_466 ?
Ni2 O6 2.031(6) . ?
Ni2 O7 2.047(6) . ?
Ni2 O7 2.047(6) 2_466 ?
Ni2 N2 2.052(7) . ?
Ni2 N2 2.052(7) 2_466 ?
O1 C2 1.258(12) . ?
O2 C2 1.223(12) . ?
C1 N1 1.457(12) . ?
C1 C2 1.477(15) . ?
C1 H1A 0.9700 . ?
C1 H1B 0.9700 . ?
N1 C3 1.466(13) . ?
N1 H1C 0.9100 . ?
C3 C4 1.475(12) . ?
C3 H3A 0.9700 . ?
C3 H3B 0.9700 . ?
C4 O3 1.228(11) . ?
C4 O4 1.256(11) . ?
C4 Pr1 2.922(8) 1_455 ?
O3 Pr1 2.630(7) 1_455 ?
O4 Pr1 2.497(6) 1_455 ?
O5 C6 1.254(11) . ?
O6 C6 1.219(10) . ?
C5 N2 1.455(11) . ?
C5 C6 1.475(14) . ?
C5 H5A 0.9700 . ?
C5 H5B 0.9700 . ?
N2 C7 1.435(11) . ?
N2 H2A 0.9100 . ?
C7 C8 1.463(13) . ?
C7 H7A 0.9700 . ?
C7 H7B 0.9700 . ?
C8 O8 1.228(11) . ?
C8 O7 1.261(11) . ?
C8 Pr1 2.937(9) 1_455 ?
O7 Pr1 2.545(6) 1_455 ?
O8 Pr1 2.608(7) 1_455 ?
C9 O9 1.222(11) . ?
C9 O10 1.247(11) . ?
C9 C9 1.520(17) 2_656 ?
O10 Pr1 2.512(6) 2_656 ?
O1W H1WA 0.8365 . ?
O1W H1WB 0.8424 . ?
